data_2230029
loop_
_publ_author_name
'Muthukumaran, J.'
'Parthiban, A.'
'Manivel, P.'
'Rao, H. Surya Prakash'
'Krishna, R.'

_publ_section_title
;
 6-Methoxy-<i>N</i>-methyl-3-nitro-4-nitromethyl-4<i>H</i>-chromen-2-amine
;
_journal_coeditor_code HQ2002
_journal_issue 5
_journal_name_full 'Acta Crystallographica Section E'
_journal_page_first o1276
_journal_page_last o1277
_journal_paper_doi 10.1107/S1600536811015595
_journal_volume 67
_journal_year 2011
_chemical_formula_iupac 'C12 H13 N3 O6'
_chemical_formula_moiety 'C12 H13 N3 O6'
_chemical_formula_sum 'C12 H13 N3 O6'
_chemical_formula_weight 295.25
_chemical_name_systematic
;
6-Methoxy-<i>N</i>-methyl-3-nitro-4-nitromethyl-4<i>H</i>-chromen-2-amine
;
_space_group_IT_number 14
_symmetry_cell_setting monoclinic
_symmetry_space_group_name_Hall '-P 2yn'
_symmetry_space_group_name_H-M 'P 1 21/n 1'
_atom_sites_solution_hydrogens geom
_atom_sites_solution_primary direct
_atom_sites_solution_secondary difmap
_audit_creation_method SHELXL-97
_cell_angle_alpha 90.00
_cell_angle_beta 90.777(2)
_cell_angle_gamma 90.00
_cell_formula_units_Z 4
_cell_length_a 6.8354(2)
_cell_length_b 9.4363(2)
_cell_length_c 19.9332(4)
_cell_measurement_reflns_used 7594
_cell_measurement_temperature 293(2)
_cell_measurement_theta_max 29.2763
_cell_measurement_theta_min 2.9669
_cell_volume 1285.59(5)
_computing_cell_refinement 'CrysAlis RED (Oxford  Diffraction, 2009)'
_computing_data_collection 'CrysAlis CCD (Oxford  Diffraction, 2009)'
_computing_data_reduction 'CrysAlis RED (Oxford  Diffraction, 2009)'
_computing_molecular_graphics '<i>ORTEP-3 for Windows</i> (Farrugia, 1997) and PLATON (Spek, 2009)'
_computing_publication_material '<i>PLATON</i> (Spek, 2009)'
_computing_structure_refinement '<i>SHELXL97</i> (Sheldrick, 2008)'
_computing_structure_solution '<i>SHELXS97</i> (Sheldrick, 2008)'
_diffrn_ambient_temperature 293(2)
_diffrn_detector_area_resol_mean 15.9821
_diffrn_measured_fraction_theta_full 0.999
_diffrn_measured_fraction_theta_max 0.999
_diffrn_measurement_device_type 'Oxford Diffraction Xcalibur Eos'
_diffrn_measurement_method \w
_diffrn_radiation_monochromator graphite
_diffrn_radiation_source 'fine-focus sealed tube'
_diffrn_radiation_type MoK\a
_diffrn_radiation_wavelength 0.71073
_diffrn_reflns_av_R_equivalents 0.0404
_diffrn_reflns_av_sigmaI/netI 0.0220
_diffrn_reflns_limit_h_max 8
_diffrn_reflns_limit_h_min -8
_diffrn_reflns_limit_k_max 11
_diffrn_reflns_limit_k_min -11
_diffrn_reflns_limit_l_max 23
_diffrn_reflns_limit_l_min -23
_diffrn_reflns_number 13856
_diffrn_reflns_theta_full 25.00
_diffrn_reflns_theta_max 25.00
_diffrn_reflns_theta_min 2.97
_exptl_absorpt_coefficient_mu 0.124
_exptl_absorpt_correction_T_max 1.00000
_exptl_absorpt_correction_T_min 0.96621
_exptl_absorpt_correction_type multi-scan
_exptl_absorpt_process_details '(<i>CrysAlis PRO</i>; Oxford Diffraction, 2009)'
_exptl_crystal_colour Colorless
_exptl_crystal_density_diffrn 1.525
_exptl_crystal_density_method 'not measured'
_exptl_crystal_description Block
_exptl_crystal_F_000 616
_exptl_crystal_size_max 0.4
_exptl_crystal_size_mid 0.4
_exptl_crystal_size_min 0.2
_refine_diff_density_max 0.282
_refine_diff_density_min -0.356
_refine_ls_extinction_method none
_refine_ls_goodness_of_fit_ref 1.005
_refine_ls_hydrogen_treatment constr
_refine_ls_matrix_type full
_refine_ls_number_parameters 192
_refine_ls_number_reflns 2256
_refine_ls_number_restraints 0
_refine_ls_restrained_S_all 1.005
_refine_ls_R_factor_all 0.0527
_refine_ls_R_factor_gt 0.0409
_refine_ls_shift/su_max 0.015
_refine_ls_shift/su_mean 0.002
_refine_ls_structure_factor_coef Fsqd
_refine_ls_weighting_details 'calc w=1/[\s^2^(Fo^2^)+(0.0870P)^2^+0.0000P] where P=(Fo^2^+2Fc^2^)/3'
_refine_ls_weighting_scheme calc
_refine_ls_wR_factor_gt 0.1098
_refine_ls_wR_factor_ref 0.1159
_reflns_number_gt 1804
_reflns_number_total 2256
_reflns_threshold_expression I>2\s(I)
_cod_data_source_file hq2002.cif
_cod_data_source_block I
_cod_original_sg_symbol_H-M 'P 21/n'
_cod_database_code 2230029
_cod_database_fobs_code 2230029

loop_
_symmetry_equiv_pos_as_xyz
'x, y, z'
'-x+1/2, y+1/2, -z+1/2'
'-x, -y, -z'
'x-1/2, -y-1/2, z-1/2'

loop_
_atom_site_type_symbol
_atom_site_label
_atom_site_fract_x
_atom_site_fract_y
_atom_site_fract_z
_atom_site_U_iso_or_equiv
_atom_site_adp_type
_atom_site_calc_flag
_atom_site_refinement_flags
_atom_site_occupancy
_atom_site_symmetry_multiplicity
_atom_site_disorder_assembly
_atom_site_disorder_group
C C1 0.2620(2) 0.61723(15) -0.00254(7) 0.0299(4) Uani d . 1 1 . .
C C2 0.2708(2) 0.58244(17) -0.06949(8) 0.0337(4) Uani d . 1 1 . .
H H2 0.2594 0.4884 -0.0830 0.040 Uiso calc R 1 1 . .
C C3 0.2967(2) 0.68797(18) -0.11657(8) 0.0356(4) Uani d . 1 1 . .
H H3 0.3019 0.6656 -0.1620 0.043 Uiso calc R 1 1 . .
C C4 0.3149(2) 0.82767(17) -0.09555(8) 0.0335(4) Uani d . 1 1 . .
C C5 0.3093(2) 0.85951(17) -0.02791(7) 0.0329(4) Uani d . 1 1 . .
H H5 0.3239 0.9532 -0.0142 0.039 Uiso calc R 1 1 . .
C C6 0.2826(2) 0.75487(16) 0.01994(7) 0.0297(4) Uani d . 1 1 . .
C C7 0.2766(2) 0.78954(16) 0.09386(7) 0.0323(4) Uani d . 1 1 . .
H H7 0.3939 0.8453 0.1045 0.039 Uiso calc R 1 1 . .
C C8 0.2891(2) 0.65553(16) 0.13472(7) 0.0310(4) Uani d . 1 1 . .
C C9 0.2506(2) 0.52117(16) 0.10765(7) 0.0289(4) Uani d . 1 1 . .
C C10 0.2007(2) 0.26444(16) 0.10926(9) 0.0379(4) Uani d . 1 1 . .
H H10A 0.0798 0.2655 0.0842 0.057 Uiso calc R 1 1 . .
H H10B 0.1950 0.1928 0.1434 0.057 Uiso calc R 1 1 . .
H H10C 0.3067 0.2442 0.0796 0.057 Uiso calc R 1 1 . .
C C11 0.0974(3) 0.88254(16) 0.11164(8) 0.0379(4) Uani d . 1 1 . .
H H11A 0.1119 0.9171 0.1573 0.046 Uiso calc R 1 1 . .
H H11B 0.0916 0.9638 0.0819 0.046 Uiso calc R 1 1 . .
C C12 0.3430(3) 0.9162(2) -0.20753(8) 0.0543(5) Uani d . 1 1 . .
H H12A 0.4498 0.8543 -0.2180 0.081 Uiso calc R 1 1 . .
H H12B 0.3585 1.0045 -0.2308 0.081 Uiso calc R 1 1 . .
H H12C 0.2219 0.8728 -0.2213 0.081 Uiso calc R 1 1 . .
N N1 0.2318(2) 0.40166(13) 0.14032(6) 0.0336(3) Uani d . 1 1 . .
H H1 0.2383 0.4048 0.1834 0.040 Uiso calc R 1 1 . .
N N2 0.3329(2) 0.67051(14) 0.20171(6) 0.0356(3) Uani d . 1 1 . .
N N3 -0.0864(2) 0.80035(15) 0.10518(7) 0.0411(4) Uani d . 1 1 . .
O O1 0.22704(16) 0.50418(11) 0.04132(5) 0.0358(3) Uani d . 1 1 . .
O O2 0.3398(2) 0.56472(13) 0.24035(5) 0.0496(4) Uani d . 1 1 . .
O O3 0.3669(2) 0.79190(12) 0.22406(6) 0.0484(4) Uani d . 1 1 . .
O O4 -0.1438(2) 0.73633(16) 0.15375(8) 0.0703(5) Uani d . 1 1 . .
O O5 -0.1686(2) 0.79552(16) 0.05057(7) 0.0641(4) Uani d . 1 1 . .
O O6 0.34105(19) 0.94142(13) -0.13716(6) 0.0486(4) Uani d . 1 1 . .

loop_
_atom_site_aniso_label
_atom_site_aniso_U_11
_atom_site_aniso_U_22
_atom_site_aniso_U_33
_atom_site_aniso_U_12
_atom_site_aniso_U_13
_atom_site_aniso_U_23
C1 0.0314(8) 0.0310(8) 0.0272(8) -0.0014(6) 0.0001(6) 0.0012(7)
C2 0.0359(9) 0.0344(9) 0.0307(9) -0.0006(7) 0.0012(7) -0.0079(7)
C3 0.0352(9) 0.0487(10) 0.0230(8) -0.0021(7) 0.0032(7) -0.0045(7)
C4 0.0309(8) 0.0418(9) 0.0280(8) -0.0032(7) 0.0031(6) 0.0049(7)
C5 0.0366(9) 0.0321(8) 0.0299(8) -0.0033(7) 0.0004(7) 0.0001(7)
C6 0.0321(8) 0.0318(8) 0.0253(8) -0.0015(6) 0.0000(6) -0.0011(6)
C7 0.0439(9) 0.0280(8) 0.0250(8) -0.0055(7) -0.0029(7) -0.0021(6)
C8 0.0381(9) 0.0309(8) 0.0238(8) -0.0002(7) -0.0020(6) -0.0013(6)
C9 0.0297(8) 0.0318(8) 0.0253(8) 0.0030(6) -0.0003(6) -0.0002(6)
C10 0.0427(10) 0.0285(9) 0.0424(10) -0.0002(7) -0.0050(8) -0.0008(7)
C11 0.0610(11) 0.0249(8) 0.0278(9) 0.0013(7) -0.0020(7) -0.0042(7)
C12 0.0661(13) 0.0703(14) 0.0267(9) -0.0128(10) 0.0045(8) 0.0082(9)
N1 0.0443(8) 0.0296(7) 0.0270(7) 0.0007(6) -0.0005(6) -0.0001(6)
N2 0.0455(8) 0.0358(8) 0.0254(7) -0.0029(6) -0.0042(6) -0.0010(6)
N3 0.0534(9) 0.0347(8) 0.0353(9) 0.0109(6) 0.0022(7) -0.0042(7)
O1 0.0538(7) 0.0289(6) 0.0244(6) -0.0057(5) -0.0031(5) -0.0018(4)
O2 0.0772(9) 0.0417(7) 0.0297(7) -0.0045(6) -0.0105(6) 0.0074(5)
O3 0.0775(9) 0.0378(7) 0.0297(7) -0.0097(6) -0.0054(6) -0.0087(5)
O4 0.0762(10) 0.0754(10) 0.0597(9) -0.0071(8) 0.0115(8) 0.0222(8)
O5 0.0679(10) 0.0781(10) 0.0460(8) 0.0039(7) -0.0138(7) -0.0154(7)
O6 0.0696(9) 0.0479(7) 0.0285(6) -0.0079(6) 0.0065(6) 0.0080(5)

loop_
_atom_type_symbol
_atom_type_description
_atom_type_scat_dispersion_real
_atom_type_scat_dispersion_imag
_atom_type_scat_source
C C 0.0033 0.0016 'International Tables Vol C Tables 4.2.6.8 and 6.1.1.4'
H H 0.0000 0.0000 'International Tables Vol C Tables 4.2.6.8 and 6.1.1.4'
N N 0.0061 0.0033 'International Tables Vol C Tables 4.2.6.8 and 6.1.1.4'
O O 0.0106 0.0060 'International Tables Vol C Tables 4.2.6.8 and 6.1.1.4'

loop_
_geom_angle_atom_site_label_1
_geom_angle_atom_site_label_2
_geom_angle_atom_site_label_3
_geom_angle_site_symmetry_1
_geom_angle_site_symmetry_3
_geom_angle
_geom_angle_publ_flag
C2 C1 C6 . . 122.24(14) ?
C2 C1 O1 . . 115.67(13) ?
C6 C1 O1 . . 122.07(13) ?
C1 C2 C3 . . 119.63(14) ?
C1 C2 H2 . . 120.2 ?
C3 C2 H2 . . 120.2 ?
C2 C3 C4 . . 119.43(14) ?
C2 C3 H3 . . 120.3 ?
C4 C3 H3 . . 120.3 ?
O6 C4 C5 . . 115.20(14) ?
O6 C4 C3 . . 124.98(14) ?
C5 C4 C3 . . 119.81(14) ?
C6 C5 C4 . . 121.45(15) ?
C6 C5 H5 . . 119.3 ?
C4 C5 H5 . . 119.3 ?
C1 C6 C5 . . 117.41(14) ?
C1 C6 C7 . . 121.09(13) ?
C5 C6 C7 . . 121.49(13) ?
C8 C7 C6 . . 110.10(12) ?
C8 C7 C11 . . 112.99(13) ?
C6 C7 C11 . . 112.17(12) ?
C8 C7 H7 . . 107.1 ?
C6 C7 H7 . . 107.1 ?
C11 C7 H7 . . 107.1 ?
N2 C8 C9 . . 120.36(13) ?
N2 C8 C7 . . 116.74(13) ?
C9 C8 C7 . . 122.86(13) ?
N1 C9 O1 . . 112.12(13) ?
N1 C9 C8 . . 127.37(14) ?
O1 C9 C8 . . 120.52(13) ?
N1 C10 H10A . . 109.5 ?
N1 C10 H10B . . 109.5 ?
H10A C10 H10B . . 109.5 ?
N1 C10 H10C . . 109.5 ?
H10A C10 H10C . . 109.5 ?
H10B C10 H10C . . 109.5 ?
N3 C11 C7 . . 110.81(12) ?
N3 C11 H11A . . 109.5 ?
C7 C11 H11A . . 109.5 ?
N3 C11 H11B . . 109.5 ?
C7 C11 H11B . . 109.5 ?
H11A C11 H11B . . 108.1 ?
O6 C12 H12A . . 109.5 ?
O6 C12 H12B . . 109.5 ?
H12A C12 H12B . . 109.5 ?
O6 C12 H12C . . 109.5 ?
H12A C12 H12C . . 109.5 ?
H12B C12 H12C . . 109.5 ?
C9 N1 C10 . . 124.87(13) ?
C9 N1 H1 . . 117.6 ?
C10 N1 H1 . . 117.6 ?
O3 N2 O2 . . 120.17(13) ?
O3 N2 C8 . . 118.59(13) ?
O2 N2 C8 . . 121.24(13) ?
O4 N3 O5 . . 123.00(17) ?
O4 N3 C11 . . 118.40(15) ?
O5 N3 C11 . . 118.53(15) ?
C9 O1 C1 . . 120.35(12) ?
C4 O6 C12 . . 117.96(14) ?

loop_
_geom_bond_atom_site_label_1
_geom_bond_atom_site_label_2
_geom_bond_site_symmetry_2
_geom_bond_distance
_geom_bond_publ_flag
C1 C2 . 1.376(2) ?
C1 C6 . 1.381(2) ?
C1 O1 . 1.4019(17) ?
C2 C3 . 1.381(2) ?
C2 H2 . 0.9300 ?
C3 C4 . 1.388(2) ?
C3 H3 . 0.9300 ?
C4 O6 . 1.3696(19) ?
C4 C5 . 1.382(2) ?
C5 C6 . 1.387(2) ?
C5 H5 . 0.9300 ?
C6 C7 . 1.511(2) ?
C7 C8 . 1.506(2) ?
C7 C11 . 1.551(2) ?
C7 H7 . 0.9800 ?
C8 N2 . 1.3719(19) ?
C8 C9 . 1.401(2) ?
C9 N1 . 1.3095(19) ?
C9 O1 . 1.3394(17) ?
C10 N1 . 1.4496(19) ?
C10 H10A . 0.9600 ?
C10 H10B . 0.9600 ?
C10 H10C . 0.9600 ?
C11 N3 . 1.480(2) ?
C11 H11A . 0.9700 ?
C11 H11B . 0.9700 ?
C12 O6 . 1.423(2) ?
C12 H12A . 0.9600 ?
C12 H12B . 0.9600 ?
C12 H12C . 0.9600 ?
N1 H1 . 0.8600 ?
N2 O3 . 1.2497(17) ?
N2 O2 . 1.2613(16) ?
N3 O4 . 1.2111(18) ?
N3 O5 . 1.2191(19) ?

loop_
_geom_hbond_atom_site_label_D
_geom_hbond_atom_site_label_H
_geom_hbond_atom_site_label_A
_geom_hbond_site_symmetry_A
_geom_hbond_distance_DH
_geom_hbond_distance_HA
_geom_hbond_distance_DA
_geom_hbond_angle_DHA
N1 H1 O2 ? 0.86 2.01 2.6169(17) 127
N1 H1 O3 2_545 0.86 2.26 2.9808(18) 142
C11 H11A O2 2 0.97 2.49 3.4366(19) 165
C10 H10A Cg 3_565 0.96 2.61 3.548(2) 164
C10 H10C Cg 3_665 0.96 2.86 3.706(2) 148

loop_
_geom_torsion_atom_site_label_1
_geom_torsion_atom_site_label_2
_geom_torsion_atom_site_label_3
_geom_torsion_atom_site_label_4
_geom_torsion_site_symmetry_1
_geom_torsion_site_symmetry_2
_geom_torsion_site_symmetry_3
_geom_torsion_site_symmetry_4
_geom_torsion
_geom_torsion_publ_flag
C6 C1 C2 C3 . . . . -1.5(2) ?
O1 C1 C2 C3 . . . . 177.37(13) ?
C1 C2 C3 C4 . . . . 0.5(2) ?
C2 C3 C4 O6 . . . . -179.99(14) ?
C2 C3 C4 C5 . . . . 0.8(2) ?
O6 C4 C5 C6 . . . . 179.61(14) ?
C3 C4 C5 C6 . . . . -1.1(2) ?
C2 C1 C6 C5 . . . . 1.2(2) ?
O1 C1 C6 C5 . . . . -177.60(13) ?
C2 C1 C6 C7 . . . . -178.67(14) ?
O1 C1 C6 C7 . . . . 2.5(2) ?
C4 C5 C6 C1 . . . . 0.1(2) ?
C4 C5 C6 C7 . . . . 179.97(14) ?
C1 C6 C7 C8 . . . . 11.8(2) ?
C5 C6 C7 C8 . . . . -168.03(14) ?
C1 C6 C7 C11 . . . . -114.91(16) ?
C5 C6 C7 C11 . . . . 65.23(18) ?
C6 C7 C8 N2 . . . . 164.64(13) ?
C11 C7 C8 N2 . . . . -69.08(17) ?
C6 C7 C8 C9 . . . . -17.9(2) ?
C11 C7 C8 C9 . . . . 108.34(16) ?
N2 C8 C9 N1 . . . . 7.3(2) ?
C7 C8 C9 N1 . . . . -170.06(15) ?
N2 C8 C9 O1 . . . . -173.30(13) ?
C7 C8 C9 O1 . . . . 9.4(2) ?
C8 C7 C11 N3 . . . . -55.31(17) ?
C6 C7 C11 N3 . . . . 69.86(16) ?
O1 C9 N1 C10 . . . . 3.5(2) ?
C8 C9 N1 C10 . . . . -177.05(15) ?
C9 C8 N2 O3 . . . . 179.81(14) ?
C7 C8 N2 O3 . . . . -2.7(2) ?
C9 C8 N2 O2 . . . . 0.0(2) ?
C7 C8 N2 O2 . . . . 177.50(14) ?
C7 C11 N3 O4 . . . . 89.78(17) ?
C7 C11 N3 O5 . . . . -87.28(17) ?
N1 C9 O1 C1 . . . . -173.34(12) ?
C8 C9 O1 C1 . . . . 7.2(2) ?
C2 C1 O1 C9 . . . . 167.88(13) ?
C6 C1 O1 C9 . . . . -13.3(2) ?
C5 C4 O6 C12 . . . . -178.38(14) ?
C3 C4 O6 C12 . . . . 2.3(2) ?
